data_7062940
loop_
_publ_author_name
'Uvarova, Marina A.'
'Lutsenko, Irina A.'
'Shmelev, Maxim A.'
'Nefedov, Sergey E.'
'Bekker, Olga B.'
'Lashkin, Arseniy I.'
'Shender, Victoria O.'
'Eremenko, Igor L.'

_publ_section_title
;
 Research of the influence of anions in complexes [CuPhen(Hpz)2X2] (X =
 CF3COO&#x2212;, Otf&#x2212;, Cl&#x2212;) on the structure and bioactivity
;
_journal_issue 2
_journal_name_full 'New Journal of Chemistry'
_journal_page_first 717
_journal_page_last 723
_journal_paper_doi 10.1039/D3NJ04903E
_journal_volume 48
_journal_year 2024
_chemical_formula_sum 'C22 H16 Cu F6 N6 O4'
_chemical_formula_weight 605.95
_space_group_crystal_system triclinic
_space_group_IT_number 2
_space_group_name_Hall '-P 1'
_space_group_name_H-M_alt 'P -1'
_atom_sites_solution_hydrogens geom
_audit_creation_method SHELXL-2014/7
_audit_update_record
;
2023-11-28 deposited with the CCDC.	2023-12-01 downloaded from the CCDC.
;
_cell_angle_alpha 78.050(3)
_cell_angle_beta 72.589(3)
_cell_angle_gamma 76.521(3)
_cell_formula_units_Z 2
_cell_length_a 10.1267(17)
_cell_length_b 10.9088(18)
_cell_length_c 12.076(2)
_cell_measurement_reflns_used 1531
_cell_measurement_temperature 150(2)
_cell_measurement_theta_max 23.41
_cell_measurement_theta_min 2.44
_cell_volume 1224.2(4)
_computing_cell_refinement 'SAINT V8.40A (Bruker, 2019)'
_computing_data_collection 'Bruker SMART'
_computing_data_reduction 'SAINT V8.40A (Bruker, 2019)'
_computing_molecular_graphics 'Olex2 1.5 (Dolomanov et al., 2009)'
_computing_publication_material 'Olex2 1.5 (Dolomanov et al., 2009)'
_computing_structure_refinement 'SHELXL-2014/7 (Sheldrick, 2014)'
_computing_structure_solution 'SHELXL-2014/7 (Sheldrick, 2014)'
_diffrn_ambient_temperature 150(2)
_diffrn_measured_fraction_theta_full 0.969
_diffrn_measured_fraction_theta_max 0.911
_diffrn_measurement_device_type 'Bruker APEX-II CCD'
_diffrn_measurement_method '\f and \w scans'
_diffrn_radiation_type MoK\a
_diffrn_radiation_wavelength 0.71073
_diffrn_reflns_av_R_equivalents 0.0300
_diffrn_reflns_av_unetI/netI 0.0819
_diffrn_reflns_Laue_measured_fraction_full 0.969
_diffrn_reflns_Laue_measured_fraction_max 0.911
_diffrn_reflns_limit_h_max 6
_diffrn_reflns_limit_h_min -14
_diffrn_reflns_limit_k_max 15
_diffrn_reflns_limit_k_min -15
_diffrn_reflns_limit_l_max 16
_diffrn_reflns_limit_l_min -16
_diffrn_reflns_number 8632
_diffrn_reflns_point_group_measured_fraction_full 0.969
_diffrn_reflns_point_group_measured_fraction_max 0.911
_diffrn_reflns_theta_full 25.242
_diffrn_reflns_theta_max 29.997
_diffrn_reflns_theta_min 2.402
_exptl_absorpt_coefficient_mu 0.980
_exptl_absorpt_correction_T_max 0.7467
_exptl_absorpt_correction_T_min 0.6130
_exptl_absorpt_correction_type multi-scan
_exptl_absorpt_process_details 'SADABS-2016/2 (Bruker,2016/2)'
_exptl_crystal_colour blue
_exptl_crystal_density_diffrn 1.644
_exptl_crystal_description prizm
_exptl_crystal_F_000 610
_exptl_crystal_size_max 0.240
_exptl_crystal_size_mid 0.220
_exptl_crystal_size_min 0.200
_refine_diff_density_max 0.772
_refine_diff_density_min -0.657
_refine_diff_density_rms 0.083
_refine_ls_extinction_method none
_refine_ls_goodness_of_fit_ref 1.014
_refine_ls_hydrogen_treatment constr
_refine_ls_matrix_type full
_refine_ls_number_parameters 364
_refine_ls_number_reflns 6507
_refine_ls_number_restraints 0
_refine_ls_restrained_S_all 1.014
_refine_ls_R_factor_all 0.1140
_refine_ls_R_factor_gt 0.0629
_refine_ls_shift/su_max 0.001
_refine_ls_shift/su_mean 0.000
_refine_ls_structure_factor_coef Fsqd
_refine_ls_weighting_details 'w=1/[\s^2^(Fo^2^)+(0.0828P)^2^] where P=(Fo^2^+2Fc^2^)/3'
_refine_ls_weighting_scheme calc
_refine_ls_wR_factor_gt 0.1473
_refine_ls_wR_factor_ref 0.1708
_reflns_Friedel_coverage 0.000
_reflns_number_gt 3864
_reflns_number_total 6507
_reflns_threshold_expression 'I > 2\s(I)'
_cod_data_source_file d3nj04903e2.cif
_cod_data_source_block 1
_cod_database_code 7062940
_shelx_shelxl_version_number 2014/7
_shelx_space_group_comment
;
The symmetry employed for this shelxl refinement is uniquely defined
by the following loop, which should always be used as a source of
symmetry information in preference to the above space-group names.
They are only intended as comments.
;
_shelx_estimated_absorpt_t_min 0.799
_shelx_estimated_absorpt_t_max 0.828

loop_
_space_group_symop_operation_xyz
'x, y, z'
'-x, -y, -z'

loop_
_atom_site_label
_atom_site_type_symbol
_atom_site_fract_x
_atom_site_fract_y
_atom_site_fract_z
_atom_site_U_iso_or_equiv
_atom_site_adp_type
_atom_site_occupancy
_atom_site_site_symmetry_order
_atom_site_calc_flag
_atom_site_refinement_flags_posn
_atom_site_refinement_flags_adp
_atom_site_refinement_flags_occupancy
_atom_site_disorder_assembly
_atom_site_disorder_group
Cu1 Cu 0.72448(5) 0.75342(4) 0.73490(4) 0.03262(16) Uani 1 1 d . . . . .
O1 O 0.5445(3) 0.6685(3) 0.6954(3) 0.0554(8) Uani 1 1 d . . . . .
O2 O 0.4869(4) 0.5170(5) 0.8446(5) 0.132(2) Uani 1 1 d . . . . .
O3 O 0.8792(3) 0.8473(3) 0.7847(2) 0.0437(7) Uani 1 1 d . . . . .
O4 O 1.0321(4) 0.9215(4) 0.6218(3) 0.0808(12) Uani 1 1 d . . . . .
F1 F 0.4096(15) 0.5258(17) 0.6020(13) 0.208(8) Uani 0.5 1 d . . P A 1
F2 F 0.2793(8) 0.4845(7) 0.7807(9) 0.081(3) Uani 0.5 1 d . . P A 1
F3 F 0.2592(8) 0.6720(7) 0.6972(10) 0.076(3) Uani 0.5 1 d . . P A 1
F1A F 0.3264(12) 0.4619(12) 0.7305(10) 0.109(4) Uiso 0.5 1 d . . P A 2
F2A F 0.2481(14) 0.6525(13) 0.7436(10) 0.109(5) Uiso 0.5 1 d . . P A 2
F3A F 0.3819(10) 0.5961(8) 0.5911(9) 0.089(3) Uiso 0.5 1 d . . P A 2
F4 F 1.0616(3) 0.8563(3) 0.9027(3) 0.0847(10) Uani 1 1 d . . . . .
F5 F 0.9994(3) 1.0497(3) 0.8366(3) 0.0783(9) Uani 1 1 d . . . . .
F6 F 1.1943(3) 0.9417(3) 0.7479(3) 0.0709(9) Uani 1 1 d . . . . .
N1 N 0.8090(3) 0.5862(3) 0.8216(3) 0.0333(7) Uani 1 1 d . . . . .
N2 N 0.7480(4) 0.4844(3) 0.8664(4) 0.0598(11) Uani 1 1 d . . . . .
H2A H 0.6635 0.4802 0.8631 0.072 Uiso 1 1 calc R U . . .
N3 N 0.8495(3) 0.7104(3) 0.5759(3) 0.0376(7) Uani 1 1 d . . . . .
N4 N 0.9617(4) 0.7640(4) 0.5123(3) 0.0504(9) Uani 1 1 d . . . . .
H4A H 0.9945 0.8192 0.5358 0.061 Uiso 1 1 calc R U . . .
N5 N 0.5685(3) 0.8061(3) 0.8820(2) 0.0309(7) Uani 1 1 d . . . . .
N6 N 0.6324(3) 0.9300(3) 0.6637(2) 0.0301(7) Uani 1 1 d . . . . .
C1 C 0.4776(5) 0.5862(5) 0.7496(5) 0.0627(15) Uani 1 1 d . . . . .
C2 C 0.3594(6) 0.5705(5) 0.7043(5) 0.0681(15) Uani 1 1 d . . . . .
C3 C 0.9835(4) 0.8973(4) 0.7282(3) 0.0426(10) Uani 1 1 d . . . . .
C4 C 1.0616(4) 0.9358(4) 0.8021(4) 0.0471(10) Uani 1 1 d . . . . .
C5 C 0.8307(5) 0.3897(4) 0.9167(4) 0.0559(12) Uani 1 1 d . . . . .
H5A H 0.8085 0.3085 0.9535 0.067 Uiso 1 1 calc R U . . .
C6 C 0.9502(5) 0.4287(4) 0.9063(4) 0.0453(10) Uani 1 1 d . . . . .
H6A H 1.0289 0.3825 0.9339 0.054 Uiso 1 1 calc R U . . .
C7 C 0.9331(4) 0.5523(4) 0.8457(4) 0.0433(10) Uani 1 1 d . . . . .
H7A H 1.0016 0.6055 0.8245 0.052 Uiso 1 1 calc R U . . .
C8 C 0.8366(5) 0.6347(4) 0.5092(4) 0.0494(11) Uani 1 1 d . . . . .
H8A H 0.7659 0.5839 0.5307 0.059 Uiso 1 1 calc R U . . .
C9 C 0.9401(6) 0.6390(5) 0.4033(4) 0.0680(16) Uani 1 1 d . . . . .
H9A H 0.9538 0.5930 0.3409 0.082 Uiso 1 1 calc R U . . .
C10 C 1.0164(6) 0.7219(6) 0.4082(4) 0.0691(16) Uani 1 1 d . . . . .
H10A H 1.0952 0.7464 0.3486 0.083 Uiso 1 1 calc R U . . .
C11 C 0.6679(4) 0.9924(4) 0.5547(3) 0.0391(9) Uani 1 1 d . . . . .
H11A H 0.7472 0.9543 0.4993 0.047 Uiso 1 1 calc R U . . .
C12 C 0.5935(4) 1.1110(4) 0.5188(4) 0.0462(10) Uani 1 1 d . . . . .
H12A H 0.6236 1.1529 0.4409 0.055 Uiso 1 1 calc R U . . .
C13 C 0.4775(5) 1.1670(4) 0.5952(4) 0.0457(10) Uani 1 1 d . . . . .
H13A H 0.4252 1.2469 0.5704 0.055 Uiso 1 1 calc R U . . .
C14 C 0.4354(4) 1.1051(3) 0.7121(3) 0.0356(8) Uani 1 1 d . . . . .
C15 C 0.5176(4) 0.9863(3) 0.7410(3) 0.0297(8) Uani 1 1 d . . . . .
C16 C 0.4835(4) 0.9194(3) 0.8592(3) 0.0301(8) Uani 1 1 d . . . . .
C17 C 0.3175(4) 1.1554(4) 0.8005(4) 0.0440(10) Uani 1 1 d . . . . .
H17A H 0.2597 1.2341 0.7806 0.053 Uiso 1 1 calc R U . . .
C18 C 0.2862(4) 1.0937(4) 0.9119(4) 0.0414(9) Uani 1 1 d . . . . .
H18A H 0.2086 1.1307 0.9693 0.050 Uiso 1 1 calc R U . . .
C19 C 0.3689(4) 0.9734(4) 0.9439(3) 0.0352(8) Uani 1 1 d . . . . .
C20 C 0.3441(4) 0.9049(4) 1.0592(3) 0.0409(9) Uani 1 1 d . . . . .
H20A H 0.2684 0.9376 1.1203 0.049 Uiso 1 1 calc R U . . .
C21 C 0.4303(4) 0.7911(4) 1.0817(3) 0.0414(9) Uani 1 1 d . . . . .
H21A H 0.4141 0.7440 1.1585 0.050 Uiso 1 1 calc R U . . .
C22 C 0.5421(4) 0.7444(4) 0.9918(3) 0.0371(9) Uani 1 1 d . . . . .
H22A H 0.6016 0.6658 1.0092 0.045 Uiso 1 1 calc R U . . .

loop_
_atom_site_aniso_label
_atom_site_aniso_U_11
_atom_site_aniso_U_22
_atom_site_aniso_U_33
_atom_site_aniso_U_23
_atom_site_aniso_U_13
_atom_site_aniso_U_12
Cu1 0.0342(3) 0.0285(3) 0.0304(2) 0.00177(17) -0.00613(18) -0.00525(18)
O1 0.065(2) 0.0360(17) 0.0550(18) 0.0091(14) -0.0058(16) -0.0170(15)
O2 0.082(3) 0.121(4) 0.187(5) 0.110(4) -0.085(3) -0.061(3)
O3 0.0370(14) 0.0496(18) 0.0397(14) -0.0001(13) -0.0039(12) -0.0128(13)
O4 0.099(3) 0.114(3) 0.0393(17) 0.0166(19) -0.0129(18) -0.071(3)
F1 0.196(13) 0.268(19) 0.173(12) -0.175(14) -0.037(10) 0.040(13)
F2 0.060(4) 0.052(4) 0.128(7) 0.038(5) -0.031(5) -0.041(4)
F3 0.043(3) 0.046(4) 0.129(8) 0.032(4) -0.042(4) -0.005(3)
F4 0.093(2) 0.110(3) 0.0606(18) 0.0209(18) -0.0419(17) -0.038(2)
F5 0.0623(18) 0.075(2) 0.107(2) -0.0424(19) -0.0204(17) -0.0081(16)
F6 0.0438(14) 0.101(2) 0.0730(19) -0.0325(17) 0.0032(13) -0.0306(15)
N1 0.0347(16) 0.0288(17) 0.0370(16) -0.0003(13) -0.0104(13) -0.0099(13)
N2 0.048(2) 0.033(2) 0.103(3) 0.012(2) -0.033(2) -0.0180(17)
N3 0.0384(17) 0.0365(19) 0.0327(16) 0.0000(14) -0.0098(14) -0.0008(14)
N4 0.0402(19) 0.059(2) 0.0404(19) -0.0002(17) -0.0004(16) -0.0070(17)
N5 0.0297(15) 0.0287(17) 0.0334(15) 0.0043(13) -0.0090(13) -0.0106(13)
N6 0.0325(15) 0.0271(16) 0.0293(14) 0.0047(12) -0.0079(12) -0.0111(13)
C1 0.041(2) 0.040(3) 0.090(4) 0.028(3) -0.017(2) -0.007(2)
C2 0.084(4) 0.036(3) 0.077(4) 0.000(3) -0.010(3) -0.018(3)
C3 0.049(2) 0.039(2) 0.037(2) 0.0051(18) -0.0096(19) -0.0126(19)
C4 0.044(2) 0.046(3) 0.047(2) -0.002(2) -0.008(2) -0.010(2)
C5 0.062(3) 0.030(2) 0.078(3) 0.007(2) -0.032(3) -0.011(2)
C6 0.057(3) 0.036(2) 0.047(2) -0.0041(18) -0.027(2) -0.002(2)
C7 0.045(2) 0.040(2) 0.046(2) 0.0012(18) -0.0172(19) -0.0111(19)
C8 0.062(3) 0.041(3) 0.045(2) -0.0135(19) -0.016(2) 0.002(2)
C9 0.079(4) 0.067(4) 0.040(2) -0.018(2) -0.010(2) 0.021(3)
C10 0.057(3) 0.088(4) 0.039(2) -0.002(3) 0.005(2) 0.003(3)
C11 0.045(2) 0.031(2) 0.036(2) 0.0075(16) -0.0087(17) -0.0128(17)
C12 0.056(3) 0.037(2) 0.039(2) 0.0162(18) -0.014(2) -0.013(2)
C13 0.053(2) 0.030(2) 0.051(2) 0.0081(18) -0.020(2) -0.0051(19)
C14 0.041(2) 0.0236(19) 0.043(2) 0.0017(16) -0.0153(17) -0.0089(16)
C15 0.0309(17) 0.0251(19) 0.0342(18) 0.0031(14) -0.0112(15) -0.0105(15)
C16 0.0311(18) 0.0272(19) 0.0336(18) -0.0012(15) -0.0073(15) -0.0132(15)
C17 0.038(2) 0.033(2) 0.060(3) -0.0080(19) -0.0140(19) -0.0005(17)
C18 0.0336(19) 0.037(2) 0.051(2) -0.0090(19) -0.0048(18) -0.0078(17)
C19 0.0330(18) 0.036(2) 0.040(2) -0.0057(17) -0.0098(16) -0.0123(16)
C20 0.043(2) 0.047(3) 0.0337(19) -0.0054(18) 0.0001(17) -0.0225(19)
C21 0.050(2) 0.045(2) 0.0306(18) 0.0039(17) -0.0072(17) -0.025(2)
C22 0.043(2) 0.034(2) 0.0337(18) 0.0077(16) -0.0101(17) -0.0173(17)

loop_
_atom_type_symbol
_atom_type_description
_atom_type_scat_dispersion_real
_atom_type_scat_dispersion_imag
_atom_type_scat_source
C C 0.0033 0.0016 'International Tables Vol C Tables 4.2.6.8 and 6.1.1.4'
H H 0.0000 0.0000 'International Tables Vol C Tables 4.2.6.8 and 6.1.1.4'
N N 0.0061 0.0033 'International Tables Vol C Tables 4.2.6.8 and 6.1.1.4'
O O 0.0106 0.0060 'International Tables Vol C Tables 4.2.6.8 and 6.1.1.4'
F F 0.0171 0.0103 'International Tables Vol C Tables 4.2.6.8 and 6.1.1.4'
Cu Cu 0.3201 1.2651 'International Tables Vol C Tables 4.2.6.8 and 6.1.1.4'

loop_
_geom_angle_atom_site_label_1
_geom_angle_atom_site_label_2
_geom_angle_atom_site_label_3
_geom_angle
_geom_angle_site_symmetry_1
_geom_angle_site_symmetry_3
_geom_angle_publ_flag
N3 Cu1 N1 92.40(12) . . ?
N3 Cu1 N6 93.20(12) . . ?
N1 Cu1 N6 173.99(12) . . ?
N3 Cu1 N5 169.81(12) . . ?
N1 Cu1 N5 94.61(12) . . ?
N6 Cu1 N5 80.14(11) . . ?
N3 Cu1 O3 97.95(12) . . ?
N1 Cu1 O3 86.61(11) . . ?
N6 Cu1 O3 90.44(11) . . ?
N5 Cu1 O3 89.86(11) . . ?
N3 Cu1 O1 87.13(12) . . ?
N1 Cu1 O1 95.71(11) . . ?
N6 Cu1 O1 86.77(11) . . ?
N5 Cu1 O1 84.82(11) . . ?
O3 Cu1 O1 174.34(10) . . ?
C1 O1 Cu1 132.4(3) . . ?
C3 O3 Cu1 134.7(3) . . ?
C7 N1 N2 104.4(3) . . ?
C7 N1 Cu1 129.6(3) . . ?
N2 N1 Cu1 126.1(3) . . ?
C5 N2 N1 111.7(4) . . ?
C8 N3 N4 104.9(3) . . ?
C8 N3 Cu1 129.7(3) . . ?
N4 N3 Cu1 125.2(3) . . ?
C10 N4 N3 110.9(4) . . ?
C22 N5 C16 118.0(3) . . ?
C22 N5 Cu1 129.0(3) . . ?
C16 N5 Cu1 113.0(2) . . ?
C11 N6 C15 117.5(3) . . ?
C11 N6 Cu1 129.3(3) . . ?
C15 N6 Cu1 113.2(2) . . ?
O1 C1 O2 128.1(5) . . ?
O1 C1 C2 117.3(5) . . ?
O2 C1 C2 114.4(4) . . ?
F1A C2 F2A 108.0(9) . . ?
F1A C2 F3A 104.6(8) . . ?
F2A C2 F3A 104.2(8) . . ?
F3 C2 F1 110.4(10) . . ?
F3 C2 F2 99.8(6) . . ?
F1 C2 F2 106.4(10) . . ?
F1A C2 C1 116.2(8) . . ?
F2A C2 C1 108.7(8) . . ?
F3A C2 C1 114.3(6) . . ?
F3 C2 C1 116.0(6) . . ?
F1 C2 C1 111.1(8) . . ?
F2 C2 C1 112.3(5) . . ?
O4 C3 O3 129.7(4) . . ?
O4 C3 C4 114.8(4) . . ?
O3 C3 C4 115.5(3) . . ?
F6 C4 F5 107.4(4) . . ?
F6 C4 F4 106.5(4) . . ?
F5 C4 F4 104.0(4) . . ?
F6 C4 C3 113.7(4) . . ?
F5 C4 C3 111.7(4) . . ?
F4 C4 C3 112.9(4) . . ?
C6 C5 N2 108.3(4) . . ?
C5 C6 C7 104.3(4) . . ?
N1 C7 C6 111.4(4) . . ?
N3 C8 C9 111.1(5) . . ?
C10 C9 C8 105.3(4) . . ?
N4 C10 C9 107.8(4) . . ?
N6 C11 C12 122.7(4) . . ?
C13 C12 C11 120.1(3) . . ?
C12 C13 C14 119.5(4) . . ?
C15 C14 C13 116.5(3) . . ?
C15 C14 C17 118.9(3) . . ?
C13 C14 C17 124.6(4) . . ?
N6 C15 C14 123.7(3) . . ?
N6 C15 C16 116.6(3) . . ?
C14 C15 C16 119.7(3) . . ?
N5 C16 C19 123.5(3) . . ?
N5 C16 C15 116.8(3) . . ?
C19 C16 C15 119.6(3) . . ?
C18 C17 C14 121.6(4) . . ?
C17 C18 C19 120.6(4) . . ?
C16 C19 C20 116.8(4) . . ?
C16 C19 C18 119.6(3) . . ?
C20 C19 C18 123.6(4) . . ?
C21 C20 C19 119.3(4) . . ?
C20 C21 C22 120.0(3) . . ?
N5 C22 C21 122.4(4) . . ?

loop_
_geom_bond_atom_site_label_1
_geom_bond_atom_site_label_2
_geom_bond_distance
_geom_bond_site_symmetry_2
_geom_bond_publ_flag
Cu1 N3 2.037(3) . ?
Cu1 N1 2.043(3) . ?
Cu1 N6 2.068(3) . ?
Cu1 N5 2.074(3) . ?
Cu1 O3 2.331(3) . ?
Cu1 O1 2.429(3) . ?
O1 C1 1.211(5) . ?
O2 C1 1.252(6) . ?
O3 C3 1.250(5) . ?
O4 C3 1.227(5) . ?
F1 C2 1.335(12) . ?
F2 C2 1.392(8) . ?
F3 C2 1.324(9) . ?
F1A C2 1.258(12) . ?
F2A C2 1.297(14) . ?
F3A C2 1.298(11) . ?
F4 C4 1.338(5) . ?
F5 C4 1.344(5) . ?
F6 C4 1.318(5) . ?
N1 C7 1.326(5) . ?
N1 N2 1.334(4) . ?
N2 C5 1.334(5) . ?
N3 C8 1.318(5) . ?
N3 N4 1.351(5) . ?
N4 C10 1.342(6) . ?
N5 C22 1.335(4) . ?
N5 C16 1.360(4) . ?
N6 C11 1.336(4) . ?
N6 C15 1.363(4) . ?
C1 C2 1.513(8) . ?
C3 C4 1.527(6) . ?
C5 C6 1.338(6) . ?
C6 C7 1.394(6) . ?
C8 C9 1.390(6) . ?
C9 C10 1.338(8) . ?
C11 C12 1.391(5) . ?
C12 C13 1.362(6) . ?
C13 C14 1.417(5) . ?
C14 C15 1.406(5) . ?
C14 C17 1.428(5) . ?
C15 C16 1.442(5) . ?
C16 C19 1.401(5) . ?
C17 C18 1.353(6) . ?
C18 C19 1.430(6) . ?
C19 C20 1.417(5) . ?
C20 C21 1.369(6) . ?
C21 C22 1.395(5) . ?
